data_4500850
loop_
_publ_author_name
'Karmakar, Anirban'
'Titi, Hatem M.'
'Goldberg, Israel'

_publ_section_title
;
 Coordination Polymers of
 5-(2-Amino/Acetamido-4-carboxyphenoxy)-benzene-1,3-dioic Acids with
 Transition Metal Ions: Synthesis, Structure, and Catalytic Activity
;
_journal_issue 6
_journal_name_full 'Crystal Growth &amp; Design'
_journal_page_first 2621
_journal_paper_doi 10.1021/cg200350j
_journal_volume 11
_journal_year 2011
_chemical_formula_moiety 'C47 H34 Ag3 N7 O8, C4 H9 N O, 7(H2 O)'
_chemical_formula_sum 'C51 H57 Ag3 N8 O16'
_chemical_formula_weight 1361.66
_chemical_name_systematic
; 
 ? 
;
_space_group_IT_number 2
_symmetry_cell_setting triclinic
_symmetry_space_group_name_Hall '-P 1'
_symmetry_space_group_name_H-M 'P -1'
_atom_sites_solution_hydrogens geom
_atom_sites_solution_primary direct
_atom_sites_solution_secondary difmap
_audit_creation_method SHELXL-97
_cell_angle_alpha 85.1605(8)
_cell_angle_beta 78.4046(9)
_cell_angle_gamma 82.9020(12)
_cell_formula_units_Z 2
_cell_length_a 9.8468(2)
_cell_length_b 14.0910(3)
_cell_length_c 19.5261(4)
_cell_measurement_reflns_used 9653
_cell_measurement_temperature 110(2)
_cell_measurement_theta_max 27.89
_cell_measurement_theta_min 2.13
_cell_volume 2628.70(9)
_computing_cell_refinement Denzo
_computing_data_collection 'Collect, Nonius B.V.'
_computing_data_reduction 'Denzo & Scalepack'
_computing_structure_refinement 'SHELXL-97 (Sheldrick, 1997)'
_computing_structure_solution SIR-97
_diffrn_ambient_temperature 110(2)
_diffrn_detector_area_resol_mean 12.8
_diffrn_measured_fraction_theta_full 0.987
_diffrn_measured_fraction_theta_max 0.987
_diffrn_measurement_device_type 'Nonius KappaCCD'
_diffrn_measurement_method '1 deg. \f and \w scans'
_diffrn_radiation_monochromator graphite
_diffrn_radiation_source 'fine-focus sealed tube'
_diffrn_radiation_type MoK\a
_diffrn_radiation_wavelength 0.71073
_diffrn_reflns_av_R_equivalents 0.0580
_diffrn_reflns_av_sigmaI/netI 0.0749
_diffrn_reflns_limit_h_max 12
_diffrn_reflns_limit_h_min 0
_diffrn_reflns_limit_k_max 18
_diffrn_reflns_limit_k_min -18
_diffrn_reflns_limit_l_max 25
_diffrn_reflns_limit_l_min -25
_diffrn_reflns_number 31807
_diffrn_reflns_theta_full 27.89
_diffrn_reflns_theta_max 27.89
_diffrn_reflns_theta_min 2.13
_diffrn_standards_number 0
_exptl_absorpt_coefficient_mu 1.185
_exptl_absorpt_correction_T_max 0.8907
_exptl_absorpt_correction_T_min 0.6818
_exptl_absorpt_correction_type multi-scan
_exptl_absorpt_process_details 'Blessing, 1995'
_exptl_crystal_colour colorless
_exptl_crystal_density_diffrn 1.720
_exptl_crystal_density_method 'not measured'
_exptl_crystal_description prism
_exptl_crystal_F_000 1376
_exptl_crystal_size_max 0.35
_exptl_crystal_size_mid 0.20
_exptl_crystal_size_min 0.10
_refine_diff_density_max 2.980
_refine_diff_density_min -1.582
_refine_diff_density_rms 0.163
_refine_ls_extinction_method none
_refine_ls_goodness_of_fit_ref 1.001
_refine_ls_hydrogen_treatment constr
_refine_ls_matrix_type full
_refine_ls_number_parameters 707
_refine_ls_number_reflns 12384
_refine_ls_number_restraints 6
_refine_ls_restrained_S_all 1.001
_refine_ls_R_factor_all 0.1052
_refine_ls_R_factor_gt 0.0585
_refine_ls_shift/su_max 0.009
_refine_ls_shift/su_mean 0.000
_refine_ls_structure_factor_coef Fsqd
_refine_ls_weighting_details 'calc w=1/[\s^2^(Fo^2^)+(0.1056P)^2^+0.0000P] where P=(Fo^2^+2Fc^2^)/3'
_refine_ls_weighting_scheme calc
_refine_ls_wR_factor_gt 0.1447
_refine_ls_wR_factor_ref 0.1728
_reflns_number_gt 7892
_reflns_number_total 12384
_reflns_threshold_expression >2sigma(I)
_cod_data_source_file cg200350j_si_001.cif
_cod_data_source_block 14
_cod_database_code 4500850

loop_
_symmetry_equiv_pos_as_xyz
'x, y, z'
'-x, -y, -z'

loop_
_atom_site_label
_atom_site_type_symbol
_atom_site_fract_x
_atom_site_fract_y
_atom_site_fract_z
_atom_site_U_iso_or_equiv
_atom_site_adp_type
_atom_site_occupancy
_atom_site_symmetry_multiplicity
_atom_site_calc_flag
_atom_site_refinement_flags
Ag1 Ag 0.88877(4) 0.44067(3) -0.01941(2) 0.02636(12) Uani 1 1 d .
Ag2 Ag 0.88842(4) -0.18516(3) 0.29720(2) 0.02678(12) Uani 1 1 d .
Ag3 Ag -0.11976(4) 0.20041(3) 0.59692(2) 0.03388(13) Uani 1 1 d .
O4 O 1.0570(4) 0.3772(2) 0.0671(2) 0.0287(8) Uani 1 1 d .
O5 O 0.8865(4) 0.2833(2) 0.07450(19) 0.0298(8) Uani 1 1 d .
C6 C 0.9954(5) 0.3062(3) 0.0918(3) 0.0226(10) Uani 1 1 d .
C7 C 1.0532(5) 0.2426(3) 0.1484(3) 0.0242(11) Uani 1 1 d .
C8 C 1.0063(5) 0.1534(3) 0.1704(3) 0.0237(11) Uani 1 1 d .
H8 H 0.9364 0.1323 0.1500 0.028 Uiso 1 1 calc R
C9 C 1.0601(5) 0.0951(3) 0.2217(3) 0.0234(10) Uani 1 1 d .
C10 C 1.0101(5) -0.0029(3) 0.2447(3) 0.0240(11) Uani 1 1 d .
O11 O 0.9213(4) -0.0282(2) 0.21419(19) 0.0275(8) Uani 1 1 d .
O12 O 1.0630(4) -0.0513(2) 0.2923(2) 0.0326(9) Uani 1 1 d .
C13 C 1.1587(5) 0.1282(3) 0.2531(3) 0.0238(11) Uani 1 1 d .
H13 H 1.1945 0.0901 0.2893 0.029 Uiso 1 1 calc R
C14 C 1.2039(5) 0.2160(3) 0.2316(3) 0.0240(11) Uani 1 1 d .
C15 C 1.1537(5) 0.2738(4) 0.1790(3) 0.0266(11) Uani 1 1 d .
H15 H 1.1877 0.3339 0.1643 0.032 Uiso 1 1 calc R
O16 O 1.3085(4) 0.2453(2) 0.2618(2) 0.0295(8) Uani 1 1 d .
C17 C 1.2704(5) 0.3198(3) 0.3061(3) 0.0243(11) Uani 1 1 d .
C18 C 1.1348(5) 0.3590(4) 0.3300(3) 0.0276(11) Uani 1 1 d .
H18 H 1.0597 0.3359 0.3149 0.033 Uiso 1 1 calc R
C19 C 1.1083(6) 0.4315(3) 0.3756(3) 0.0292(12) Uani 1 1 d .
H19 H 1.0149 0.4577 0.3920 0.035 Uiso 1 1 calc R
C20 C 1.2168(6) 0.4666(3) 0.3978(3) 0.0276(11) Uani 1 1 d .
C21 C 1.1865(7) 0.5455(4) 0.4493(3) 0.0358(13) Uani 1 1 d .
O22 O 1.2693(5) 0.5462(3) 0.4901(2) 0.0414(10) Uani 1 1 d .
O23 O 1.0832(4) 0.6069(3) 0.4463(2) 0.0432(10) Uani 1 1 d .
C24 C 1.3539(5) 0.4280(3) 0.3739(3) 0.0255(11) Uani 1 1 d .
H24 H 1.4285 0.4528 0.3882 0.031 Uiso 1 1 calc R
C25 C 1.3817(5) 0.3531(3) 0.3290(3) 0.0242(11) Uani 1 1 d .
N26 N 1.5188(4) 0.3093(3) 0.3053(2) 0.0272(10) Uani 1 1 d .
H26 H 1.5493 0.3056 0.2599 0.033 Uiso 1 1 calc R
C27 C 1.6053(6) 0.2728(4) 0.3493(3) 0.0301(12) Uani 1 1 d .
C28 C 1.7464(6) 0.2296(5) 0.3153(3) 0.0416(15) Uani 1 1 d .
H28A H 1.8069 0.2805 0.2990 0.062 Uiso 1 1 calc R
H28B H 1.7382 0.1945 0.2754 0.062 Uiso 1 1 calc R
H28C H 1.7868 0.1854 0.3493 0.062 Uiso 1 1 calc R
O29 O 1.5717(4) 0.2757(3) 0.4142(2) 0.0386(10) Uani 1 1 d .
N30 N 1.0603(4) -0.2731(3) 0.2316(2) 0.0252(9) Uani 1 1 d .
C31 C 1.1202(6) -0.3576(4) 0.2535(3) 0.0292(12) Uani 1 1 d .
H31 H 1.0790 -0.3868 0.2971 0.035 Uiso 1 1 calc R
C32 C 1.2394(5) -0.4042(3) 0.2152(3) 0.0260(11) Uani 1 1 d .
H32 H 1.2805 -0.4629 0.2335 0.031 Uiso 1 1 calc R
C33 C 1.3000(5) -0.3651(3) 0.1492(3) 0.0230(10) Uani 1 1 d .
C34 C 1.2321(5) -0.2795(3) 0.1260(3) 0.0227(10) Uani 1 1 d .
H34 H 1.2659 -0.2511 0.0809 0.027 Uiso 1 1 calc R
C35 C 1.1168(5) -0.2359(4) 0.1680(3) 0.0241(11) Uani 1 1 d .
H35 H 1.0745 -0.1765 0.1514 0.029 Uiso 1 1 calc R
C36 C 1.4310(5) -0.4103(3) 0.1085(3) 0.0210(10) Uani 1 1 d .
C37 C 1.4830(6) -0.5045(4) 0.1234(3) 0.0384(14) Uani 1 1 d .
H37 H 1.4323 -0.5430 0.1595 0.046 Uiso 1 1 calc R
C38 C 1.6092(6) -0.5414(4) 0.0849(3) 0.0416(15) Uani 1 1 d .
H38 H 1.6434 -0.6055 0.0967 0.050 Uiso 1 1 calc R
N39 N 1.6859(4) -0.4938(3) 0.0329(2) 0.0251(9) Uani 1 1 d .
C40 C 1.6360(6) -0.4034(4) 0.0171(3) 0.0315(12) Uani 1 1 d .
H40 H 1.6884 -0.3676 -0.0202 0.038 Uiso 1 1 calc R
C41 C 1.5105(6) -0.3604(4) 0.0533(3) 0.0349(13) Uani 1 1 d .
H41 H 1.4786 -0.2963 0.0402 0.042 Uiso 1 1 calc R
N42 N 0.6814(4) -0.1146(3) 0.3457(2) 0.0240(9) Uani 1 1 d .
C43 C 0.6095(5) -0.1515(4) 0.4041(3) 0.0266(11) Uani 1 1 d .
H43 H 0.6445 -0.2126 0.4218 0.032 Uiso 1 1 calc R
C44 C 0.4870(6) -0.1077(3) 0.4412(3) 0.0282(11) Uani 1 1 d .
H44 H 0.4406 -0.1377 0.4833 0.034 Uiso 1 1 calc R
C45 C 0.4319(5) -0.0179(3) 0.4157(3) 0.0232(10) Uani 1 1 d .
C46 C 0.5070(5) 0.0206(4) 0.3533(3) 0.0284(12) Uani 1 1 d .
H46 H 0.4735 0.0806 0.3333 0.034 Uiso 1 1 calc R
C47 C 0.6300(5) -0.0283(4) 0.3207(3) 0.0291(12) Uani 1 1 d .
H47 H 0.6805 -0.0001 0.2788 0.035 Uiso 1 1 calc R
C48 C 0.3032(5) 0.0333(3) 0.4556(3) 0.0234(11) Uani 1 1 d .
C49 C 0.2160(5) -0.0135(4) 0.5093(3) 0.0269(11) Uani 1 1 d .
H49 H 0.2341 -0.0807 0.5184 0.032 Uiso 1 1 calc R
C50 C 0.1036(5) 0.0370(4) 0.5494(3) 0.0297(12) Uani 1 1 d .
H50 H 0.0472 0.0037 0.5867 0.036 Uiso 1 1 calc R
N51 N 0.0704(4) 0.1318(3) 0.5378(2) 0.0271(10) Uani 1 1 d .
C52 C 0.1519(6) 0.1771(4) 0.4847(3) 0.0315(12) Uani 1 1 d .
H52 H 0.1277 0.2434 0.4746 0.038 Uiso 1 1 calc R
C53 C 0.2680(5) 0.1320(4) 0.4443(3) 0.0301(12) Uani 1 1 d .
H53 H 0.3247 0.1676 0.4087 0.036 Uiso 1 1 calc R
O54 O -0.1827(4) 0.2556(3) 0.4704(2) 0.0400(10) Uani 1 1 d .
H54A H -0.2598 0.2788 0.4510 0.060 Uiso 1 1 d .
H54B H -0.1526 0.2971 0.4955 0.060 Uiso 1 1 d .
N55 N -0.3194(4) 0.2372(3) 0.6632(2) 0.0271(10) Uani 1 1 d .
C56 C -0.3531(5) 0.1948(4) 0.7274(3) 0.0272(11) Uani 1 1 d .
H56 H -0.2895 0.1446 0.7421 0.033 Uiso 1 1 calc R
C57 C -0.4748(5) 0.2203(4) 0.7728(3) 0.0247(11) Uani 1 1 d .
H57 H -0.4946 0.1881 0.8178 0.030 Uiso 1 1 calc R
C58 C -0.5702(5) 0.2947(3) 0.7523(3) 0.0219(10) Uani 1 1 d .
C59 C -0.5357(5) 0.3378(4) 0.6855(3) 0.0260(11) Uani 1 1 d .
H59 H -0.5973 0.3882 0.6694 0.031 Uiso 1 1 calc R
C60 C -0.4121(5) 0.3073(3) 0.6427(3) 0.0251(11) Uani 1 1 d .
H60 H -0.3909 0.3367 0.5968 0.030 Uiso 1 1 calc R
C61 C -0.7005(5) 0.3263(3) 0.8004(3) 0.0223(10) Uani 1 1 d .
C62 C -0.7650(5) 0.2646(4) 0.8532(3) 0.0253(11) Uani 1 1 d .
H62 H -0.7285 0.1991 0.8568 0.030 Uiso 1 1 calc R
C63 C -0.8811(5) 0.2983(3) 0.9000(3) 0.0248(11) Uani 1 1 d .
H63 H -0.9207 0.2553 0.9365 0.030 Uiso 1 1 calc R
N64 N -0.9421(4) 0.3897(3) 0.8967(2) 0.0239(9) Uani 1 1 d .
C65 C -0.8831(6) 0.4481(4) 0.8439(3) 0.0294(12) Uani 1 1 d .
H65 H -0.9256 0.5121 0.8394 0.035 Uiso 1 1 calc R
C66 C -0.7650(5) 0.4205(3) 0.7961(3) 0.0264(11) Uani 1 1 d .
H66 H -0.7271 0.4651 0.7602 0.032 Uiso 1 1 calc R
O67 O 0.7623(5) 0.4632(3) 0.3563(2) 0.0649(14) Uani 1 1 d D
H67A H 0.7505 0.4459 0.4041 0.097 Uiso 1 1 d D
H67B H 0.7998 0.5217 0.3493 0.097 Uiso 1 1 d D
O68 O 0.1126(4) 0.8731(3) 0.0022(2) 0.0400(10) Uani 1 1 d .
H68A H 0.0336 0.9013 0.0292 0.060 Uiso 1 1 d .
H68B H 0.1189 0.8249 -0.0272 0.060 Uiso 1 1 d .
O69 O 0.8698(4) 0.9602(3) 0.0849(2) 0.0375(10) Uani 1 1 d .
H69A H 0.8764 1.0145 0.0564 0.056 Uiso 1 1 d .
H69B H 0.8875 0.9644 0.1282 0.056 Uiso 1 1 d .
O70 O 1.3985(4) 0.3731(3) 0.5282(2) 0.0475(11) Uani 1 1 d .
H70A H 1.4588 0.3406 0.4854 0.071 Uiso 1 1 d .
H70B H 1.3529 0.4300 0.5153 0.071 Uiso 1 1 d .
O71 O 0.1453(3) 0.3541(3) 0.6157(2) 0.0456(11) Uani 1 1 d D
H71A H 0.0679 0.3764 0.5960 0.068 Uiso 1 1 d D
H71B H 0.2241 0.3600 0.5809 0.068 Uiso 1 1 d D
O72 O 0.6373(4) 0.2484(3) 0.1673(2) 0.0331(9) Uani 1 1 d .
H72A H 0.5858 0.2273 0.1424 0.050 Uiso 1 1 d .
H72B H 0.7316 0.2430 0.1426 0.050 Uiso 1 1 d .
C73 C 0.3211(7) -0.0301(4) 0.0876(4) 0.0459(16) Uani 1 1 d .
H73A H 0.3947 -0.0780 0.0662 0.069 Uiso 1 1 calc R
H73B H 0.2354 -0.0346 0.0703 0.069 Uiso 1 1 calc R
H73C H 0.3037 -0.0418 0.1386 0.069 Uiso 1 1 calc R
N74 N 0.3657(6) 0.0669(4) 0.0688(3) 0.0572(16) Uani 1 1 d .
C75 C 0.3071(7) 0.1277(5) 0.0123(3) 0.0468(17) Uani 1 1 d .
H75A H 0.3114 0.1955 0.0186 0.070 Uiso 1 1 calc R
H75B H 0.2099 0.1164 0.0150 0.070 Uiso 1 1 calc R
H75C H 0.3619 0.1109 -0.0336 0.070 Uiso 1 1 calc R
C76 C 0.4524(7) 0.1031(5) 0.0988(4) 0.0496(17) Uani 1 1 d .
C77 C 0.5068(6) 0.0416(4) 0.1572(3) 0.0365(13) Uani 1 1 d .
H77A H 0.5762 -0.0096 0.1371 0.055 Uiso 1 1 calc R
H77B H 0.4292 0.0134 0.1885 0.055 Uiso 1 1 calc R
H77C H 0.5500 0.0813 0.1838 0.055 Uiso 1 1 calc R
O78 O 0.4848(4) 0.1871(3) 0.0791(2) 0.0370(9) Uani 1 1 d .

loop_
_atom_site_aniso_label
_atom_site_aniso_U_11
_atom_site_aniso_U_22
_atom_site_aniso_U_33
_atom_site_aniso_U_23
_atom_site_aniso_U_13
_atom_site_aniso_U_12
Ag1 0.0206(2) 0.0274(2) 0.0273(2) -0.00298(16) 0.00084(17) 0.00387(15)
Ag2 0.0207(2) 0.0230(2) 0.0322(2) -0.00376(16) 0.00199(17) 0.00453(15)
Ag3 0.0203(2) 0.0445(3) 0.0345(3) -0.01371(19) -0.00059(18) 0.00569(17)
O4 0.0298(19) 0.0212(18) 0.035(2) 0.0011(15) -0.0073(17) -0.0012(15)
O5 0.032(2) 0.0285(19) 0.028(2) 0.0031(16) -0.0072(17) -0.0006(16)
C6 0.020(2) 0.022(2) 0.024(3) -0.004(2) -0.004(2) 0.0060(19)
C7 0.027(3) 0.020(2) 0.025(3) -0.003(2) -0.004(2) 0.0010(19)
C8 0.022(2) 0.023(2) 0.027(3) -0.003(2) -0.009(2) -0.0004(19)
C9 0.023(2) 0.023(2) 0.023(3) -0.005(2) -0.004(2) 0.0022(19)
C10 0.026(3) 0.023(2) 0.022(3) -0.002(2) -0.005(2) 0.005(2)
O11 0.0291(19) 0.0269(18) 0.025(2) 0.0002(15) -0.0038(17) -0.0025(15)
O12 0.038(2) 0.0277(19) 0.030(2) 0.0024(16) -0.0067(18) 0.0045(16)
C13 0.022(2) 0.025(3) 0.024(3) -0.004(2) -0.008(2) 0.005(2)
C14 0.020(2) 0.024(3) 0.029(3) -0.009(2) -0.006(2) 0.0022(19)
C15 0.024(3) 0.023(3) 0.032(3) -0.001(2) -0.007(2) 0.000(2)
O16 0.0259(19) 0.0297(19) 0.035(2) -0.0105(16) -0.0121(17) 0.0029(15)
C17 0.030(3) 0.019(2) 0.023(3) 0.0030(19) -0.007(2) 0.001(2)
C18 0.028(3) 0.028(3) 0.027(3) -0.006(2) -0.005(2) -0.003(2)
C19 0.030(3) 0.026(3) 0.027(3) 0.001(2) -0.002(2) 0.008(2)
C20 0.041(3) 0.020(2) 0.021(3) 0.000(2) -0.008(2) 0.000(2)
C21 0.056(4) 0.021(3) 0.026(3) -0.001(2) 0.007(3) -0.010(3)
O22 0.070(3) 0.031(2) 0.027(2) -0.0046(17) -0.014(2) -0.013(2)
O23 0.043(2) 0.027(2) 0.055(3) -0.0107(19) 0.004(2) -0.0020(18)
C24 0.031(3) 0.026(3) 0.021(3) 0.006(2) -0.010(2) -0.003(2)
C25 0.024(3) 0.025(2) 0.022(3) 0.006(2) -0.006(2) -0.002(2)
N26 0.022(2) 0.035(2) 0.026(2) -0.0047(19) -0.0074(19) 0.0014(18)
C27 0.028(3) 0.032(3) 0.030(3) -0.004(2) -0.006(3) -0.003(2)
C28 0.031(3) 0.059(4) 0.035(3) -0.009(3) -0.008(3) 0.005(3)
O29 0.030(2) 0.052(2) 0.031(2) -0.0029(19) -0.0073(18) 0.0093(18)
N30 0.023(2) 0.024(2) 0.026(2) -0.0039(18) -0.0034(19) 0.0048(17)
C31 0.028(3) 0.029(3) 0.026(3) 0.000(2) 0.000(2) 0.004(2)
C32 0.026(3) 0.018(2) 0.031(3) 0.003(2) -0.003(2) 0.0054(19)
C33 0.017(2) 0.024(2) 0.028(3) -0.003(2) -0.007(2) 0.0004(19)
C34 0.025(3) 0.018(2) 0.026(3) -0.0003(19) -0.008(2) -0.0010(19)
C35 0.021(2) 0.029(3) 0.022(3) -0.003(2) -0.006(2) 0.001(2)
C36 0.012(2) 0.025(2) 0.026(3) -0.004(2) -0.002(2) -0.0014(18)
C37 0.033(3) 0.031(3) 0.040(4) 0.011(3) 0.009(3) 0.004(2)
C38 0.029(3) 0.031(3) 0.053(4) 0.006(3) 0.010(3) 0.014(2)
N39 0.024(2) 0.022(2) 0.026(2) -0.0021(18) -0.0020(19) 0.0016(17)
C40 0.028(3) 0.031(3) 0.029(3) 0.001(2) 0.004(2) 0.006(2)
C41 0.027(3) 0.030(3) 0.038(3) 0.005(2) 0.009(3) 0.007(2)
N42 0.020(2) 0.024(2) 0.027(2) -0.0052(18) -0.0047(19) 0.0051(17)
C43 0.028(3) 0.022(3) 0.030(3) -0.003(2) -0.005(2) 0.001(2)
C44 0.032(3) 0.022(3) 0.027(3) 0.002(2) 0.002(2) -0.001(2)
C45 0.019(2) 0.027(3) 0.023(3) -0.004(2) -0.006(2) 0.0018(19)
C46 0.028(3) 0.027(3) 0.028(3) 0.003(2) -0.006(2) 0.004(2)
C47 0.026(3) 0.030(3) 0.027(3) -0.002(2) 0.002(2) 0.005(2)
C48 0.018(2) 0.028(3) 0.024(3) -0.005(2) -0.004(2) 0.0033(19)
C49 0.025(3) 0.028(3) 0.026(3) -0.003(2) -0.003(2) 0.001(2)
C50 0.022(3) 0.037(3) 0.028(3) -0.004(2) -0.003(2) 0.003(2)
N51 0.020(2) 0.033(2) 0.024(2) -0.0032(19) -0.0009(19) 0.0078(18)
C52 0.028(3) 0.029(3) 0.035(3) 0.001(2) -0.005(3) 0.008(2)
C53 0.023(3) 0.033(3) 0.028(3) 0.005(2) 0.000(2) 0.007(2)
O54 0.049(3) 0.039(2) 0.039(2) -0.0074(18) -0.021(2) -0.0042(19)
N55 0.020(2) 0.030(2) 0.032(3) -0.0076(19) -0.006(2) -0.0008(18)
C56 0.023(3) 0.032(3) 0.028(3) -0.007(2) -0.009(2) 0.006(2)
C57 0.021(2) 0.027(3) 0.024(3) -0.001(2) -0.003(2) 0.000(2)
C58 0.019(2) 0.020(2) 0.026(3) -0.004(2) -0.003(2) -0.0010(19)
C59 0.024(3) 0.028(3) 0.026(3) -0.001(2) -0.008(2) 0.002(2)
C60 0.022(2) 0.028(3) 0.025(3) 0.001(2) -0.006(2) -0.002(2)
C61 0.021(2) 0.027(3) 0.019(3) -0.005(2) -0.008(2) 0.0027(19)
C62 0.023(3) 0.025(3) 0.030(3) -0.003(2) -0.009(2) -0.002(2)
C63 0.022(3) 0.024(3) 0.029(3) 0.000(2) -0.009(2) -0.003(2)
N64 0.023(2) 0.026(2) 0.023(2) -0.0047(18) -0.0054(19) 0.0008(17)
C65 0.028(3) 0.027(3) 0.030(3) -0.004(2) -0.005(2) 0.005(2)
C66 0.032(3) 0.019(2) 0.025(3) 0.002(2) -0.004(2) 0.001(2)
O67 0.076(4) 0.062(3) 0.055(3) 0.001(3) -0.015(3) 0.004(3)
O68 0.053(3) 0.034(2) 0.031(2) -0.0090(17) -0.008(2) 0.0041(19)
O69 0.050(2) 0.033(2) 0.034(2) 0.0080(17) -0.019(2) -0.0104(18)
O70 0.037(2) 0.067(3) 0.031(2) 0.010(2) -0.005(2) 0.011(2)
O71 0.041(2) 0.040(2) 0.046(3) 0.006(2) 0.003(2) 0.0061(19)
O72 0.031(2) 0.040(2) 0.029(2) -0.0054(17) -0.0043(17) -0.0050(17)
C73 0.045(4) 0.032(3) 0.062(5) -0.016(3) -0.005(3) -0.012(3)
N74 0.050(3) 0.059(4) 0.062(4) -0.014(3) -0.006(3) -0.006(3)
C75 0.049(4) 0.057(4) 0.039(4) -0.008(3) -0.028(3) 0.007(3)
C76 0.044(4) 0.065(5) 0.039(4) -0.017(3) -0.008(3) 0.009(3)
C77 0.040(3) 0.033(3) 0.039(3) -0.002(2) -0.015(3) -0.002(2)
O78 0.046(2) 0.027(2) 0.040(2) 0.0042(17) -0.010(2) -0.0103(17)

loop_
_atom_type_symbol
_atom_type_description
_atom_type_scat_dispersion_real
_atom_type_scat_dispersion_imag
_atom_type_scat_source
C C 0.0033 0.0016 'International Tables Vol C Tables 4.2.6.8 and 6.1.1.4'
H H 0.0000 0.0000 'International Tables Vol C Tables 4.2.6.8 and 6.1.1.4'
O O 0.0106 0.0060 'International Tables Vol C Tables 4.2.6.8 and 6.1.1.4'
N N 0.0061 0.0033 'International Tables Vol C Tables 4.2.6.8 and 6.1.1.4'
Ag Ag -0.8971 1.1015 'International Tables Vol C Tables 4.2.6.8 and 6.1.1.4'

loop_
_geom_angle_atom_site_label_1
_geom_angle_atom_site_label_2
_geom_angle_atom_site_label_3
_geom_angle
_geom_angle_site_symmetry_1
_geom_angle_site_symmetry_3
N39 Ag1 N64 159.99(15) 1_465 1_754
N39 Ag1 Ag1 105.77(11) 1_465 2_765
N64 Ag1 Ag1 84.92(10) 1_754 2_765
N30 Ag2 N42 164.22(15) . .
N30 Ag2 Ag3 82.22(10) . 2_656
N42 Ag2 Ag3 112.32(11) . 2_656
N51 Ag3 N55 167.37(17) . .
N51 Ag3 Ag2 75.01(11) . 2_656
N55 Ag3 Ag2 105.04(11) . 2_656
O4 C6 O5 125.5(4) . .
O4 C6 C7 117.4(4) . .
O5 C6 C7 117.1(4) . .
C15 C7 C8 119.3(4) . .
C15 C7 C6 119.5(4) . .
C8 C7 C6 121.2(4) . .
C9 C8 C7 121.1(4) . .
C9 C8 H8 119.4 . .
C7 C8 H8 119.4 . .
C8 C9 C13 118.9(4) . .
C8 C9 C10 120.9(4) . .
C13 C9 C10 120.2(4) . .
O11 C10 O12 126.1(5) . .
O11 C10 C9 116.8(4) . .
O12 C10 C9 117.1(4) . .
C14 C13 C9 119.8(4) . .
C14 C13 H13 120.1 . .
C9 C13 H13 120.1 . .
C13 C14 C15 121.8(4) . .
C13 C14 O16 118.5(4) . .
C15 C14 O16 119.7(4) . .
C7 C15 C14 119.0(5) . .
C7 C15 H15 120.5 . .
C14 C15 H15 120.5 . .
C17 O16 C14 117.2(4) . .
O16 C17 C18 125.1(4) . .
O16 C17 C25 114.9(4) . .
C18 C17 C25 120.0(5) . .
C19 C18 C17 120.2(5) . .
C19 C18 H18 119.9 . .
C17 C18 H18 119.9 . .
C18 C19 C20 120.6(5) . .
C18 C19 H19 119.7 . .
C20 C19 H19 119.7 . .
C19 C20 C24 119.8(5) . .
C19 C20 C21 120.3(5) . .
C24 C20 C21 119.9(5) . .
O22 C21 O23 124.7(5) . .
O22 C21 C20 117.3(5) . .
O23 C21 C20 118.0(5) . .
C20 C24 C25 120.1(5) . .
C20 C24 H24 119.9 . .
C25 C24 H24 119.9 . .
C24 C25 C17 119.2(5) . .
C24 C25 N26 122.2(4) . .
C17 C25 N26 118.6(5) . .
C27 N26 C25 123.0(5) . .
C27 N26 H26 118.5 . .
C25 N26 H26 118.5 . .
O29 C27 N26 122.9(5) . .
O29 C27 C28 121.1(5) . .
N26 C27 C28 115.9(5) . .
C27 C28 H28A 109.5 . .
C27 C28 H28B 109.5 . .
H28A C28 H28B 109.5 . .
C27 C28 H28C 109.5 . .
H28A C28 H28C 109.5 . .
H28B C28 H28C 109.5 . .
C31 N30 C35 117.3(5) . .
C31 N30 Ag2 124.1(4) . .
C35 N30 Ag2 118.3(3) . .
N30 C31 C32 122.7(5) . .
N30 C31 H31 118.7 . .
C32 C31 H31 118.7 . .
C31 C32 C33 120.2(4) . .
C31 C32 H32 119.9 . .
C33 C32 H32 119.9 . .
C34 C33 C32 116.1(5) . .
C34 C33 C36 122.3(5) . .
C32 C33 C36 121.6(4) . .
C35 C34 C33 120.3(5) . .
C35 C34 H34 119.8 . .
C33 C34 H34 119.8 . .
N30 C35 C34 123.3(5) . .
N30 C35 H35 118.3 . .
C34 C35 H35 118.3 . .
C37 C36 C41 116.2(5) . .
C37 C36 C33 122.2(5) . .
C41 C36 C33 121.6(4) . .
C38 C37 C36 119.3(5) . .
C38 C37 H37 120.4 . .
C36 C37 H37 120.4 . .
N39 C38 C37 124.7(5) . .
N39 C38 H38 117.7 . .
C37 C38 H38 117.7 . .
C38 N39 C40 116.8(5) . .
C38 N39 Ag1 120.5(3) . 1_645
C40 N39 Ag1 122.6(4) . 1_645
N39 C40 C41 122.3(5) . .
N39 C40 H40 118.8 . .
C41 C40 H40 118.8 . .
C40 C41 C36 120.6(5) . .
C40 C41 H41 119.7 . .
C36 C41 H41 119.7 . .
C43 N42 C47 117.3(4) . .
C43 N42 Ag2 120.9(3) . .
C47 N42 Ag2 121.6(4) . .
N42 C43 C44 124.5(5) . .
N42 C43 H43 117.8 . .
C44 C43 H43 117.8 . .
C43 C44 C45 119.0(5) . .
C43 C44 H44 120.5 . .
C45 C44 H44 120.5 . .
C46 C45 C44 116.5(5) . .
C46 C45 C48 122.9(4) . .
C44 C45 C48 120.6(5) . .
C47 C46 C45 120.1(5) . .
C47 C46 H46 120.0 . .
C45 C46 H46 120.0 . .
N42 C47 C46 122.7(5) . .
N42 C47 H47 118.7 . .
C46 C47 H47 118.7 . .
C49 C48 C53 116.5(5) . .
C49 C48 C45 121.4(5) . .
C53 C48 C45 122.0(5) . .
C50 C49 C48 120.4(5) . .
C50 C49 H49 119.8 . .
C48 C49 H49 119.8 . .
N51 C50 C49 122.6(5) . .
N51 C50 H50 118.7 . .
C49 C50 H50 118.7 . .
C52 N51 C50 117.4(5) . .
C52 N51 Ag3 123.1(3) . .
C50 N51 Ag3 119.2(4) . .
N51 C52 C53 123.1(5) . .
N51 C52 H52 118.5 . .
C53 C52 H52 118.5 . .
C52 C53 C48 120.0(5) . .
C52 C53 H53 120.0 . .
C48 C53 H53 120.0 . .
H54A O54 H54B 115.8 . .
C56 N55 C60 117.7(5) . .
C56 N55 Ag3 121.2(3) . .
C60 N55 Ag3 121.0(4) . .
N55 C56 C57 123.1(5) . .
N55 C56 H56 118.5 . .
C57 C56 H56 118.5 . .
C56 C57 C58 119.5(5) . .
C56 C57 H57 120.3 . .
C58 C57 H57 120.3 . .
C59 C58 C57 117.3(5) . .
C59 C58 C61 121.5(4) . .
C57 C58 C61 121.2(5) . .
C60 C59 C58 119.7(4) . .
C60 C59 H59 120.2 . .
C58 C59 H59 120.2 . .
N55 C60 C59 122.7(5) . .
N55 C60 H60 118.6 . .
C59 C60 H60 118.6 . .
C62 C61 C66 116.5(5) . .
C62 C61 C58 121.8(4) . .
C66 C61 C58 121.7(5) . .
C63 C62 C61 120.1(5) . .
C63 C62 H62 120.0 . .
C61 C62 H62 120.0 . .
N64 C63 C62 123.4(5) . .
N64 C63 H63 118.3 . .
C62 C63 H63 118.3 . .
C65 N64 C63 116.4(5) . .
C65 N64 Ag1 122.8(3) . 1_356
C63 N64 Ag1 120.4(3) . 1_356
N64 C65 C66 123.7(5) . .
N64 C65 H65 118.1 . .
C66 C65 H65 118.1 . .
C65 C66 C61 119.8(5) . .
C65 C66 H66 120.1 . .
C61 C66 H66 120.1 . .
H67A O67 H67B 107.1 . .
H68A O68 H68B 127.2 . .
H69A O69 H69B 115.4 . .
H70A O70 H70B 111.4 . .
H71A O71 H71B 107.4 . .
H72A O72 H72B 109.2 . .
N74 C73 H73A 109.5 . .
N74 C73 H73B 109.5 . .
H73A C73 H73B 109.5 . .
N74 C73 H73C 109.5 . .
H73A C73 H73C 109.5 . .
H73B C73 H73C 109.5 . .
C76 N74 C73 123.8(6) . .
C76 N74 C75 117.7(6) . .
C73 N74 C75 118.5(5) . .
N74 C75 H75A 109.5 . .
N74 C75 H75B 109.5 . .
H75A C75 H75B 109.5 . .
N74 C75 H75C 109.5 . .
H75A C75 H75C 109.5 . .
H75B C75 H75C 109.5 . .
O78 C76 N74 119.3(6) . .
O78 C76 C77 123.9(6) . .
N74 C76 C77 116.8(6) . .
C76 C77 H77A 109.5 . .
C76 C77 H77B 109.5 . .
H77A C77 H77B 109.5 . .
C76 C77 H77C 109.5 . .
H77A C77 H77C 109.5 . .
H77B C77 H77C 109.5 . .

loop_
_geom_bond_atom_site_label_1
_geom_bond_atom_site_label_2
_geom_bond_distance
_geom_bond_site_symmetry_2
Ag1 N39 2.184(4) 1_465
Ag1 N64 2.187(4) 1_754
Ag1 Ag1 3.1551(8) 2_765
Ag2 N30 2.218(4) .
Ag2 N42 2.219(4) .
Ag2 Ag3 3.3476(6) 2_656
Ag3 N51 2.155(4) .
Ag3 N55 2.156(4) .
Ag3 Ag2 3.3477(6) 2_656
O4 C6 1.245(6) .
O5 C6 1.272(6) .
C6 C7 1.519(6) .
C7 C15 1.386(7) .
C7 C8 1.397(7) .
C8 C9 1.387(7) .
C8 H8 0.9500 .
C9 C13 1.391(7) .
C9 C10 1.524(7) .
C10 O11 1.253(6) .
C10 O12 1.264(6) .
C13 C14 1.370(7) .
C13 H13 0.9500 .
C14 C15 1.388(7) .
C14 O16 1.404(5) .
C15 H15 0.9500 .
O16 C17 1.384(6) .
C17 C18 1.385(7) .
C17 C25 1.407(7) .
C18 C19 1.377(7) .
C18 H18 0.9500 .
C19 C20 1.388(7) .
C19 H19 0.9500 .
C20 C24 1.394(8) .
C20 C21 1.525(7) .
C21 O22 1.250(7) .
C21 O23 1.258(7) .
C24 C25 1.394(7) .
C24 H24 0.9500 .
C25 N26 1.418(6) .
N26 C27 1.356(6) .
N26 H26 0.8800 .
C27 O29 1.247(7) .
C27 C28 1.493(8) .
C28 H28A 0.9800 .
C28 H28B 0.9800 .
C28 H28C 0.9800 .
N30 C31 1.338(6) .
N30 C35 1.345(7) .
C31 C32 1.381(7) .
C31 H31 0.9500 .
C32 C33 1.405(7) .
C32 H32 0.9500 .
C33 C34 1.391(6) .
C33 C36 1.473(7) .
C34 C35 1.370(7) .
C34 H34 0.9500 .
C35 H35 0.9500 .
C36 C37 1.390(7) .
C36 C41 1.393(7) .
C37 C38 1.382(8) .
C37 H37 0.9500 .
C38 N39 1.323(7) .
C38 H38 0.9500 .
N39 C40 1.342(6) .
N39 Ag1 2.184(4) 1_645
C40 C41 1.390(7) .
C40 H40 0.9500 .
C41 H41 0.9500 .
N42 C43 1.318(7) .
N42 C47 1.349(6) .
C43 C44 1.379(7) .
C43 H43 0.9500 .
C44 C45 1.406(6) .
C44 H44 0.9500 .
C45 C46 1.398(7) .
C45 C48 1.485(7) .
C46 C47 1.380(7) .
C46 H46 0.9500 .
C47 H47 0.9500 .
C48 C49 1.391(7) .
C48 C53 1.400(7) .
C49 C50 1.377(7) .
C49 H49 0.9500 .
C50 N51 1.346(7) .
C50 H50 0.9500 .
N51 C52 1.345(7) .
C52 C53 1.369(7) .
C52 H52 0.9500 .
C53 H53 0.9500 .
O54 H54A 0.9271 .
O54 H54B 0.9053 .
N55 C56 1.339(7) .
N55 C60 1.352(6) .
C56 C57 1.368(7) .
C56 H56 0.9500 .
C57 C58 1.407(6) .
C57 H57 0.9500 .
C58 C59 1.388(7) .
C58 C61 1.473(7) .
C59 C60 1.374(7) .
C59 H59 0.9500 .
C60 H60 0.9500 .
C61 C62 1.395(7) .
C61 C66 1.402(6) .
C62 C63 1.373(7) .
C62 H62 0.9500 .
C63 N64 1.354(6) .
C63 H63 0.9500 .
N64 C65 1.346(7) .
N64 Ag1 2.187(4) 1_356
C65 C66 1.375(8) .
C65 H65 0.9500 .
C66 H66 0.9500 .
O67 H67A 0.9322 .
O67 H67B 0.9325 .
O68 H68A 0.9145 .
O68 H68B 0.9139 .
O69 H69A 0.9093 .
O69 H69B 0.9039 .
O70 H70A 1.0284 .
O70 H70B 0.9107 .
O71 H71A 0.9303 .
O71 H71B 0.9304 .
O72 H72A 0.8615 .
O72 H72B 0.9533 .
C73 N74 1.481(8) .
C73 H73A 0.9800 .
C73 H73B 0.9800 .
C73 H73C 0.9800 .
N74 C76 1.301(8) .
N74 C75 1.504(8) .
C75 H75A 0.9800 .
C75 H75B 0.9800 .
C75 H75C 0.9800 .
C76 O78 1.271(8) .
C76 C77 1.518(8) .
C77 H77A 0.9800 .
C77 H77B 0.9800 .
C77 H77C 0.9800 .

loop_
_geom_hbond_atom_site_label_D
_geom_hbond_atom_site_label_H
_geom_hbond_atom_site_label_A
_geom_hbond_distance_DH
_geom_hbond_distance_HA
_geom_hbond_distance_DA
_geom_hbond_angle_DHA
_geom_hbond_site_symmetry_A
N26 H26 O72 0.88 2.03 2.870(6) 160 1_655
O54 H54A O29 0.93 1.94 2.824(5) 158 1_355
O54 H54B O23 0.91 2.10 3.000(6) 180 2_666
O67 H67A O22 0.93 2.05 2.945(5) 161 2_766
O67 H67B O71 0.93 2.10 2.961(6) 153 2_666
O68 H68A O69 0.91 1.89 2.809(6) 180 1_455
O68 H68B O5 0.91 1.86 2.765(5) 170 2_665
O69 H69A O68 0.91 1.88 2.785(5) 179 2_675
O69 H69B O11 0.90 1.79 2.694(5) 179 1_565
O70 H70A O29 1.03 1.83 2.856(6) 175 .
O70 H70B O22 0.91 1.82 2.725(6) 177 .
O71 H71A O23 0.93 1.82 2.740(5) 168 2_666
O71 H71B O70 0.93 1.84 2.754(6) 168 1_455
O72 H72A O78 0.86 1.90 2.753(5) 174 .
O72 H72B O5 0.95 1.92 2.812(5) 155 .
